data_7061322
loop_
_publ_author_name
'Robles-Mar\'in, Elvis'
'Flores-Alamo, Marcos'
'Garcia, Juventino J.'

_publ_section_title
;
 Electrochemical activation of CO2 by MOF-(Fe, Ni, Mn) derivatives of
 5-aminoisophthalic acid and the thiazole group influence on its catalytic
 activity
;
_journal_issue 13
_journal_name_full 'New Journal of Chemistry'
_journal_page_first 6060
_journal_page_last 6067
_journal_paper_doi 10.1039/D2NJ00364C
_journal_volume 46
_journal_year 2022
_chemical_formula_sum 'C12 H10 N2 O4 S'
_chemical_formula_weight 278.28
_space_group_IT_number 2
_space_group_name_Hall '-P 1'
_space_group_name_H-M_alt 'P -1'
_symmetry_cell_setting triclinic
_symmetry_Int_Tables_number 2
_symmetry_space_group_name_Hall '-P 1'
_symmetry_space_group_name_H-M 'P -1'
_atom_sites_solution_hydrogens geom
_audit_conform_dict_location ftp://ftp.iucr.org/pub/cif_core.dic
_audit_conform_dict_name cif_core.dic
_audit_conform_dict_version 2.4.5
_audit_creation_date 2021-06-30T14:08:09-00:00
_audit_creation_method 'WinGX routine CIF_UPDATE'
_audit_update_record
;
2021-08-16 deposited with the CCDC.	2022-02-28 downloaded from the CCDC.
;
_cell_angle_alpha 82.244(14)
_cell_angle_beta 81.501(14)
_cell_angle_gamma 78.883(13)
_cell_formula_units_Z 2
_cell_length_a 5.4648(8)
_cell_length_b 10.4074(17)
_cell_length_c 10.6121(19)
_cell_measurement_reflns_used 1643
_cell_measurement_temperature 120(2)
_cell_measurement_theta_max 29.539
_cell_measurement_theta_min 3.83
_cell_volume 582.19(17)
_computing_cell_refinement
;
        CrysAlisPro, Agilent Technologies,
        Version 1.171.36.32 (release 02-08-2013 CrysAlis171 .NET)
        (compiled Aug  2 2013,16:46:58)
;
_computing_data_collection
;
        CrysAlisPro, Agilent Technologies,
        Version 1.171.36.32 (release 02-08-2013 CrysAlis171 .NET)
        (compiled Aug  2 2013,16:46:58)
;
_computing_data_reduction
;
        CrysAlisPro, Agilent Technologies,
        Version 1.171.36.32 (release 02-08-2013 CrysAlis171 .NET)
        (compiled Aug  2 2013,16:46:58)
;
_computing_molecular_graphics
;
          'Ortep-3 for Windows (Farrugia, 1997)'
      L. J. Farrugia, J. Appl. Crystallogr., 1997, 30, 565.
;
_computing_publication_material
;	
        'WinGX publication routines (Farrugia, 1999)'				 
	L. J. Farrugia, J. Appl. Crystallogr., 1999, 32, 837-838.
;
_computing_structure_refinement
;
      'SHELXS-2018 (Sheldrick, 2015)'
      Sheldrick, G. M. (2015). Acta Cryst. C71, 3--8.
;
_computing_structure_solution
;
      'SHELXS-2018 (Sheldrick, 2015)'
      Sheldrick, G. M. (2015). Acta Cryst. A71, 3--8.
;
_diffrn_ambient_temperature 120(2)
_diffrn_detector_area_resol_mean 10.4685
_diffrn_measured_fraction_theta_full 0.998
_diffrn_measured_fraction_theta_max 0.846
_diffrn_measurement_device_type 'Xcalibur, Atlas, Gemini'
_diffrn_measurement_method '\w scans'
_diffrn_orient_matrix_UB_11 0.0854276
_diffrn_orient_matrix_UB_12 -0.0401212
_diffrn_orient_matrix_UB_13 -0.0418476
_diffrn_orient_matrix_UB_21 -0.032884
_diffrn_orient_matrix_UB_22 0.0460067
_diffrn_orient_matrix_UB_23 -0.0531083
_diffrn_orient_matrix_UB_31 0.0969352
_diffrn_orient_matrix_UB_32 0.0340105
_diffrn_orient_matrix_UB_33 0.0071503
_diffrn_radiation_monochromator graphite
_diffrn_radiation_type MoK\a
_diffrn_radiation_wavelength 0.71073
_diffrn_reflns_av_R_equivalents 0.0581
_diffrn_reflns_av_unetI/netI 0.0698
_diffrn_reflns_Laue_measured_fraction_full 0.998
_diffrn_reflns_Laue_measured_fraction_max 0.846
_diffrn_reflns_limit_h_max 6
_diffrn_reflns_limit_h_min -7
_diffrn_reflns_limit_k_max 13
_diffrn_reflns_limit_k_min -13
_diffrn_reflns_limit_l_max 14
_diffrn_reflns_limit_l_min -14
_diffrn_reflns_number 6519
_diffrn_reflns_point_group_measured_fraction_full 0.998
_diffrn_reflns_point_group_measured_fraction_max 0.846
_diffrn_reflns_theta_full 25.242
_diffrn_reflns_theta_max 29.539
_diffrn_reflns_theta_min 3.83
_exptl_absorpt_coefficient_mu 0.29
_exptl_absorpt_correction_T_max 0.986
_exptl_absorpt_correction_T_min 0.947
_exptl_absorpt_correction_type analytical
_exptl_absorpt_process_details
;
        CrysAlisPro, Agilent Technologies,
        Version 1.171.36.32 (release 02-08-2013 CrysAlis171 .NET)
        (compiled Aug  2 2013,16:46:58)
Analytical numeric absorption correction using a multifaceted crystal
                        model based on expressions derived by R.C. Clark & J.S.
        (Clark, R. C. & Reid, J. S. (1995). Acta Cryst. A51, 887-897)
;
_exptl_crystal_colour colourless
_exptl_crystal_density_diffrn 1.587
_exptl_crystal_description plate
_exptl_crystal_F_000 288
_exptl_crystal_size_max 0.31
_exptl_crystal_size_mid 0.15
_exptl_crystal_size_min 0.05
_refine_diff_density_max 0.393
_refine_diff_density_min -0.33
_refine_diff_density_rms 0.076
_refine_ls_extinction_method none
_refine_ls_goodness_of_fit_ref 1.017
_refine_ls_hydrogen_treatment constr
_refine_ls_matrix_type full
_refine_ls_number_parameters 174
_refine_ls_number_reflns 2763
_refine_ls_number_restraints 0
_refine_ls_restrained_S_all 1.017
_refine_ls_R_factor_all 0.0852
_refine_ls_R_factor_gt 0.0532
_refine_ls_shift/su_max 0.001
_refine_ls_shift/su_mean 0
_refine_ls_structure_factor_coef Fsqd
_refine_ls_weighting_details 'w=1/[\s^2^(Fo^2^)+(0.0495P)^2^+0.2480P] where P=(Fo^2^+2Fc^2^)/3'
_refine_ls_weighting_scheme calc
_refine_ls_wR_factor_gt 0.1107
_refine_ls_wR_factor_ref 0.1269
_reflns_Friedel_coverage 0
_reflns_number_gt 2011
_reflns_number_total 2763
_reflns_threshold_expression 'I > 2\s(I)'
_cod_data_source_file d2nj00364c2.cif
_cod_data_source_block LH2-erm38
_cod_depositor_comments 'Adding full bibliography for 7061322--7061324.cif.'
_cod_database_code 7061322
_shelx_estimated_absorpt_t_min 0.915
_shelx_estimated_absorpt_t_max 0.986

loop_
_symmetry_equiv_pos_as_xyz
'x, y, z'
'-x, -y, -z'

loop_
_atom_site_label
_atom_site_type_symbol
_atom_site_fract_x
_atom_site_fract_y
_atom_site_fract_z
_atom_site_U_iso_or_equiv
_atom_site_adp_type
_atom_site_occupancy
_atom_site_site_symmetry_order
_atom_site_calc_flag
_atom_site_refinement_flags_posn
_atom_site_refinement_flags_adp
_atom_site_refinement_flags_occupancy
_atom_site_disorder_assembly
_atom_site_disorder_group
S1 S 0.75778(11) 0.69334(7) 0.93396(6) 0.0274(2) Uani 1 1 d . . . . .
O1 O 0.0886(3) 0.57871(16) 0.63209(15) 0.0202(4) Uani 1 1 d . . . . .
H1 H -0.012296 0.532719 0.617305 0.03 Uiso 1 1 calc R U . . .
O2 O 0.2113(3) 0.57368(16) 0.42264(15) 0.0192(4) Uani 1 1 d . . . . .
O3 O 0.8886(3) 0.78801(17) 0.21725(15) 0.0214(4) Uani 1 1 d . . . . .
H3 H 1.018729 0.789614 0.164302 0.032 Uiso 1 1 calc R U . . .
O4 O 1.0560(3) 0.92093(17) 0.31497(16) 0.0218(4) Uani 1 1 d . . . . .
N1 N 0.5464(4) 0.9163(2) 0.75499(18) 0.0217(5) Uani 1 1 d . . . . .
H1A H 0.657423 0.967991 0.751929 0.026 Uiso 1 1 calc R U . . .
N2 N 0.3220(4) 0.7381(2) 1.05986(18) 0.0210(5) Uani 1 1 d . . . . .
C1 C 0.3939(4) 0.7061(2) 0.5334(2) 0.0145(5) Uani 1 1 d . . . . .
C2 C 0.3876(4) 0.7637(2) 0.6456(2) 0.0150(5) Uani 1 1 d . . . . .
H2 H 0.274935 0.742691 0.719321 0.018 Uiso 1 1 calc R U . . .
C3 C 0.5478(4) 0.8524(2) 0.6487(2) 0.0153(5) Uani 1 1 d . . . . .
C4 C 0.7149(4) 0.8792(2) 0.5394(2) 0.0154(5) Uani 1 1 d . . . . .
H4 H 0.825849 0.938887 0.540509 0.018 Uiso 1 1 calc R U . . .
C5 C 0.7208(4) 0.8201(2) 0.4296(2) 0.0144(5) Uani 1 1 d . . . . .
C6 C 0.5586(4) 0.7337(2) 0.4257(2) 0.0140(5) Uani 1 1 d . . . . .
H6 H 0.560772 0.694008 0.349941 0.017 Uiso 1 1 calc R U . . .
C7 C 0.2236(4) 0.6139(2) 0.5245(2) 0.0154(5) Uani 1 1 d . . . . .
C8 C 0.9054(4) 0.8492(2) 0.3165(2) 0.0149(5) Uani 1 1 d . . . . .
C9 C 0.4554(5) 0.6279(2) 1.1232(2) 0.0240(6) Uani 1 1 d . . . . .
H9 H 0.384184 0.582226 1.199209 0.029 Uiso 1 1 calc R U . . .
C10 C 0.6921(5) 0.5902(3) 1.0699(2) 0.0290(6) Uani 1 1 d . . . . .
H10 H 0.806737 0.517059 1.102689 0.035 Uiso 1 1 calc R U . . .
C11 C 0.4587(4) 0.7825(2) 0.9585(2) 0.0181(5) Uani 1 1 d . . . . .
C12 C 0.3751(4) 0.9031(2) 0.8694(2) 0.0191(5) Uani 1 1 d . . . . .
H12A H 0.208199 0.898786 0.846185 0.023 Uiso 1 1 calc R U . . .
H12B H 0.35683 0.982156 0.914763 0.023 Uiso 1 1 calc R U . . .

loop_
_atom_site_aniso_label
_atom_site_aniso_U_11
_atom_site_aniso_U_22
_atom_site_aniso_U_33
_atom_site_aniso_U_23
_atom_site_aniso_U_13
_atom_site_aniso_U_12
S1 0.0214(4) 0.0337(4) 0.0231(3) -0.0002(3) 0.0035(2) -0.0020(3)
O1 0.0226(9) 0.0246(10) 0.0164(8) -0.0032(7) 0.0035(6) -0.0154(7)
O2 0.0228(9) 0.0208(9) 0.0164(8) -0.0032(7) 0.0016(6) -0.0124(7)
O3 0.0212(9) 0.0278(10) 0.0172(8) -0.0069(7) 0.0070(6) -0.0128(7)
O4 0.0209(9) 0.0253(9) 0.0220(9) -0.0039(7) 0.0023(7) -0.0142(7)
N1 0.0295(11) 0.0264(12) 0.0133(10) -0.0037(9) 0.0032(8) -0.0183(9)
N2 0.0218(10) 0.0269(12) 0.0153(10) -0.0030(9) 0.0026(8) -0.0096(9)
C1 0.0136(11) 0.0125(11) 0.0170(11) 0.0002(9) -0.0021(8) -0.0027(9)
C2 0.0137(11) 0.0163(12) 0.0143(11) 0.0011(9) 0.0022(8) -0.0061(9)
C3 0.0169(11) 0.0159(12) 0.0130(10) 0.0002(9) -0.0010(8) -0.0049(9)
C4 0.0146(11) 0.0160(12) 0.0167(11) 0.0000(9) -0.0022(9) -0.0065(9)
C5 0.0129(11) 0.0136(11) 0.0157(11) 0.0018(9) 0.0000(8) -0.0034(9)
C6 0.0136(11) 0.0130(11) 0.0154(11) -0.0003(9) -0.0019(8) -0.0030(8)
C7 0.0132(11) 0.0143(11) 0.0178(11) -0.0011(9) 0.0020(9) -0.0034(9)
C8 0.0136(11) 0.0155(12) 0.0160(11) -0.0018(9) -0.0010(8) -0.0037(9)
C9 0.0354(15) 0.0245(14) 0.0146(12) -0.0014(11) -0.0008(10) -0.0139(11)
C10 0.0331(15) 0.0291(15) 0.0225(13) -0.0021(12) -0.0027(11) -0.0012(12)
C11 0.0176(12) 0.0226(13) 0.0165(11) -0.0093(10) 0.0024(9) -0.0075(10)
C12 0.0220(12) 0.0215(13) 0.0147(11) -0.0039(10) 0.0003(9) -0.0071(10)

loop_
_atom_type_symbol
_atom_type_description
_atom_type_scat_dispersion_real
_atom_type_scat_dispersion_imag
_atom_type_scat_source
C C 0.0033 0.0016 'International Tables Vol C Tables 4.2.6.8 and 6.1.1.4'
H H 0 0 'International Tables Vol C Tables 4.2.6.8 and 6.1.1.4'
N N 0.0061 0.0033 'International Tables Vol C Tables 4.2.6.8 and 6.1.1.4'
O O 0.0106 0.006 'International Tables Vol C Tables 4.2.6.8 and 6.1.1.4'
S S 0.1246 0.1234 'International Tables Vol C Tables 4.2.6.8 and 6.1.1.4'

loop_
_exptl_crystal_face_index_h
_exptl_crystal_face_index_k
_exptl_crystal_face_index_l
_exptl_crystal_face_perp_dist
0 -2 14 0.0247
0 2 -14 0.0247
1 14 4 0.0742
-1 -14 -4 0.0742
6 11 5 0.0956
-6 -11 -5 0.0956
7 -2 1 0.1515
-7 2 -1 0.1515

loop_
_geom_angle_atom_site_label_1
_geom_angle_atom_site_label_2
_geom_angle_atom_site_label_3
_geom_angle
_geom_angle_site_symmetry_1
_geom_angle_site_symmetry_3
_geom_angle_publ_flag
C10 S1 C11 89.58(12) . . ?
C7 O1 H1 109.5 . . ?
C8 O3 H3 109.5 . . ?
C3 N1 C12 123.74(19) . . ?
C3 N1 H1A 118.1 . . ?
C12 N1 H1A 118.1 . . ?
C11 N2 C9 110.9(2) . . ?
C6 C1 C2 121.2(2) . . ?
C6 C1 C7 117.19(19) . . ?
C2 C1 C7 121.57(19) . . ?
C3 C2 C1 119.6(2) . . ?
C3 C2 H2 120.2 . . ?
C1 C2 H2 120.2 . . ?
N1 C3 C2 122.8(2) . . ?
N1 C3 C4 118.5(2) . . ?
C2 C3 C4 118.8(2) . . ?
C5 C4 C3 120.9(2) . . ?
C5 C4 H4 119.6 . . ?
C3 C4 H4 119.6 . . ?
C4 C5 C6 120.4(2) . . ?
C4 C5 C8 119.1(2) . . ?
C6 C5 C8 120.5(2) . . ?
C1 C6 C5 119.1(2) . . ?
C1 C6 H6 120.4 . . ?
C5 C6 H6 120.4 . . ?
O2 C7 O1 122.8(2) . . ?
O2 C7 C1 121.5(2) . . ?
O1 C7 C1 115.65(19) . . ?
O4 C8 O3 123.3(2) . . ?
O4 C8 C5 123.7(2) . . ?
O3 C8 C5 112.95(18) . . ?
C10 C9 N2 115.3(2) . . ?
C10 C9 H9 122.4 . . ?
N2 C9 H9 122.4 . . ?
C9 C10 S1 110.1(2) . . ?
C9 C10 H10 125 . . ?
S1 C10 H10 125 . . ?
N2 C11 C12 125.0(2) . . ?
N2 C11 S1 114.15(18) . . ?
C12 C11 S1 120.79(17) . . ?
N1 C12 C11 112.9(2) . . ?
N1 C12 H12A 109 . . ?
C11 C12 H12A 109 . . ?
N1 C12 H12B 109 . . ?
C11 C12 H12B 109 . . ?
H12A C12 H12B 107.8 . . ?

loop_
_geom_bond_atom_site_label_1
_geom_bond_atom_site_label_2
_geom_bond_distance
_geom_bond_site_symmetry_2
_geom_bond_publ_flag
S1 C10 1.715(3) . ?
S1 C11 1.719(2) . ?
O1 C7 1.313(3) . ?
O1 H1 0.84 . ?
O2 C7 1.225(3) . ?
O3 C8 1.325(3) . ?
O3 H3 0.84 . ?
O4 C8 1.210(3) . ?
N1 C3 1.383(3) . ?
N1 C12 1.428(3) . ?
N1 H1A 0.88 . ?
N2 C11 1.300(3) . ?
N2 C9 1.383(3) . ?
C1 C6 1.380(3) . ?
C1 C2 1.397(3) . ?
C1 C7 1.481(3) . ?
C2 C3 1.396(3) . ?
C2 H2 0.95 . ?
C3 C4 1.399(3) . ?
C4 C5 1.382(3) . ?
C4 H4 0.95 . ?
C5 C6 1.387(3) . ?
C5 C8 1.488(3) . ?
C6 H6 0.95 . ?
C9 C10 1.340(4) . ?
C9 H9 0.95 . ?
C10 H10 0.95 . ?
C11 C12 1.504(3) . ?
C12 H12A 0.99 . ?
C12 H12B 0.99 . ?

loop_
_geom_torsion_atom_site_label_1
_geom_torsion_atom_site_label_2
_geom_torsion_atom_site_label_3
_geom_torsion_atom_site_label_4
_geom_torsion
_geom_torsion_site_symmetry_1
_geom_torsion_site_symmetry_2
_geom_torsion_site_symmetry_3
_geom_torsion_site_symmetry_4
_geom_torsion_publ_flag
C6 C1 C2 C3 1.0(3) . . . . ?
C7 C1 C2 C3 -178.58(19) . . . . ?
C12 N1 C3 C2 -2.9(3) . . . . ?
C12 N1 C3 C4 176.2(2) . . . . ?
C1 C2 C3 N1 177.9(2) . . . . ?
C1 C2 C3 C4 -1.3(3) . . . . ?
N1 C3 C4 C5 -178.7(2) . . . . ?
C2 C3 C4 C5 0.5(3) . . . . ?
C3 C4 C5 C6 0.6(3) . . . . ?
C3 C4 C5 C8 -178.7(2) . . . . ?
C2 C1 C6 C5 0.1(3) . . . . ?
C7 C1 C6 C5 179.71(19) . . . . ?
C4 C5 C6 C1 -0.9(3) . . . . ?
C8 C5 C6 C1 178.35(19) . . . . ?
C6 C1 C7 O2 -7.0(3) . . . . ?
C2 C1 C7 O2 172.5(2) . . . . ?
C6 C1 C7 O1 172.98(19) . . . . ?
C2 C1 C7 O1 -7.5(3) . . . . ?
C4 C5 C8 O4 1.2(3) . . . . ?
C6 C5 C8 O4 -178.1(2) . . . . ?
C4 C5 C8 O3 -178.97(19) . . . . ?
C6 C5 C8 O3 1.7(3) . . . . ?
C11 N2 C9 C10 0.4(3) . . . . ?
N2 C9 C10 S1 -0.5(3) . . . . ?
C11 S1 C10 C9 0.4(2) . . . . ?
C9 N2 C11 C12 -178.3(2) . . . . ?
C9 N2 C11 S1 -0.1(3) . . . . ?
C10 S1 C11 N2 -0.17(19) . . . . ?
C10 S1 C11 C12 178.1(2) . . . . ?
C3 N1 C12 C11 83.1(3) . . . . ?
N2 C11 C12 N1 -170.1(2) . . . . ?
S1 C11 C12 N1 11.8(3) . . . . ?
